data_2001031
loop_
_publ_author_name
'Beckwith, A. L. J.'
'Chai, C. L. L.'
'Willis, A. C.'

_publ_contact_author
;
      Dr Anthony C. Willis
      Research School of Chemistry
      Austalian National University
      GPO Box 4
      Canberra, A.C.T.
      Australia    2601
;
_publ_section_title <i>cis</i>-2-(<i>tert</i>-Butyl)-4-(<i>p</i>-chlorophenylthio)-3-phenylacetyl-1,3-oxazolidin-5-one
_journal_issue 3
_journal_name_full 'Acta Crystallographica Section C'
_journal_page_first 593
_journal_page_last 594
_journal_paper_doi 10.1107/S0108270191014051
_journal_volume 48
_journal_year 1992
_chemical_formula_moiety 'C21 H22 Cl1 N1 O3 S1'
_chemical_formula_sum 'C21 H22 Cl N O3 S'
_chemical_formula_weight 403.92
_chemical_name_systematic
;
cis-2-(tert-Butyl)-4-(p-chlorophenylthio)-3-(phenylacetyl)-1,3-oxazolidin-5-
one
;
_space_group_IT_number 14
_symmetry_cell_setting monoclinic
_symmetry_space_group_name_Hall '-P 2ybc'
_symmetry_space_group_name_H-M 'P 1 21/c 1'
_audit_creation_method from_xtal_archive_file_using_CIFIO
_cell_angle_alpha 90.00000
_cell_angle_beta 101.85(3)
_cell_angle_gamma 90.00000
_cell_formula_units_Z 4
_cell_length_a 11.419(5)
_cell_length_b 20.749(8)
_cell_length_c 8.946(3)
_cell_measurement_reflns_used 25
_cell_measurement_temperature 293
_cell_measurement_theta_max 14
_cell_measurement_theta_min 10
_cell_volume 2074.4(14)
_computing_cell_refinement 'Philips PW1100/20 software 1976'
_computing_data_collection 'Philips PW1100/20 software 1976'
_computing_data_reduction 'PWREDU, xtal ADDREF SORTRF'
_computing_molecular_graphics xtal
_computing_publication_material xtal_BONDLA_CIFIO
_computing_structure_refinement xtal_CRYLSQ
_computing_structure_solution shelxs86
_diffrn_ambient_temperature 293
_diffrn_measurement_device 'Philips PW1100/20'
_diffrn_measurement_method \q/2\q
_diffrn_radiation_monochromator perpendicular_monochr_Lp
_diffrn_radiation_source xray_tube
_diffrn_radiation_type 'Molybdenum K\a'
_diffrn_radiation_wavelength .71069
_diffrn_reflns_av_sigmaI/netI .034
_diffrn_reflns_limit_h_max 12
_diffrn_reflns_limit_h_min -12
_diffrn_reflns_limit_k_max 22
_diffrn_reflns_limit_k_min 0
_diffrn_reflns_limit_l_max 9
_diffrn_reflns_limit_l_min 0
_diffrn_reflns_number 2703
_diffrn_reflns_theta_max 22.48
_diffrn_reflns_theta_min 2.07
_diffrn_standards_decay_% 0
_diffrn_standards_interval_time 90
_diffrn_standards_number 3
_exptl_absorpt_coefficient_mu 3.0
_exptl_absorpt_correction_type none
_exptl_crystal_colour colourless
_exptl_crystal_density_diffrn 1.293
_exptl_crystal_description needle
_exptl_crystal_F_000 848
_exptl_crystal_size_max 0.12
_exptl_crystal_size_mid 0.12
_exptl_crystal_size_min 0.35
_refine_diff_density_max .149
_refine_diff_density_min -.175
_refine_ls_abs_structure_details none
_refine_ls_abs_structure_Flack 0
_refine_ls_extinction_coef 0
_refine_ls_extinction_method none
_refine_ls_goodness_of_fit_all 1.255
_refine_ls_goodness_of_fit_obs 1.371
_refine_ls_hydrogen_treatment noref
_refine_ls_matrix_type full
_refine_ls_number_constraints 0
_refine_ls_number_parameters 244
_refine_ls_number_reflns 1235
_refine_ls_number_restraints 0
_refine_ls_R_factor_all .134
_refine_ls_R_factor_obs .044
_refine_ls_shift/esd_max .056
_refine_ls_shift/esd_mean .005
_refine_ls_structure_factor_coef F
_refine_ls_weighting_scheme 'calc, w=1/(\s^2^(F) + 0.0004F^2^)'
_refine_ls_wR_factor_all .066
_refine_ls_wR_factor_obs .046
_reflns_number_observed 1235
_reflns_number_total 2703
_reflns_observed_criterion refl_observed_if_Inet_>_3.000_sigma(Inet)
_cod_data_source_file hl0011.cif
_cod_data_source_block CC3_HL011
_cod_original_cell_volume 2074.0(10)
_cod_original_sg_symbol_Hall -P_2ybc
_cod_original_formula_sum 'C21 H22 Cl1 N1 O3 S1'
_cod_database_code 2001031

loop_
_symmetry_equiv_pos_as_xyz
+x,+y,+z
-x,1/2+y,1/2-z
-x,-y,-z
+x,1/2-y,1/2+z

loop_
_atom_site_aniso_label
_atom_site_aniso_U_11
_atom_site_aniso_U_22
_atom_site_aniso_U_33
_atom_site_aniso_U_12
_atom_site_aniso_U_13
_atom_site_aniso_U_23
_atom_site_aniso_type_symbol
Cl .157(2) .164(2) .0670(10) -.027(2) .0440(10) .0240(10) CL
S .144(2) .0590(10) .0540(10) -.0240(10) .0380(10) -.0059(9) S
O1 .065(3) .070(3) .055(3) -.001(2) .003(2) .001(2) O
C2 .076(6) .056(4) .051(4) .008(4) .005(4) -.009(4) C
C3 .082(5) .053(4) .036(3) .003(3) .018(3) .000(3) C
N4 .053(3) .056(3) .043(3) -.004(3) .016(3) .000(2) N
C5 .057(4) .051(4) .048(4) .000(3) .010(3) .004(3) C
O21 .101(4) .108(4) .054(3) .024(3) -.003(3) .009(3) O
C311 .080(5) .046(4) .053(4) -.008(4) .017(4) .003(3) C
C312 .088(5) .073(5) .068(4) .007(4) .030(4) .011(4) C
C313 .097(6) .091(6) .056(4) .003(5) .013(4) .017(4) C
C314 .101(6) .088(6) .046(4) -.023(5) .015(4) .010(4) C
C315 .104(6) .101(6) .068(5) -.007(5) .044(4) -.002(4) C
C316 .093(6) .072(5) .074(5) .011(4) .019(4) .017(4) C
C41 .053(5) .078(5) .051(4) -.009(4) .005(4) .004(4) C
O41 .063(3) .094(3) .070(3) -.003(2) .010(2) .035(3) O
C42 .061(4) .127(6) .056(4) .003(4) .010(4) .014(4) C
C421 .046(4) .087(5) .049(4) .009(5) .019(3) .010(4) C
C422 .084(6) .131(8) .100(6) .027(6) .037(5) .040(6) C
C423 .100(10) .30(2) .16(2) .080(10) .070(10) .140(10) C
C424 .090(10) .46(5) .089(9) -.03(2) .035(8) .05(2) C
C425 .140(10) .28(2) .130(10) -.120(10) .070(10) -.120(10) C
C426 .095(7) .124(7) .112(7) -.029(6) .037(6) -.040(6) C
C51 .071(5) .061(4) .053(4) -.002(4) .025(3) .005(3) C
C511 .153(7) .056(5) .076(5) .011(4) .045(5) -.002(4) C
C512 .102(6) .095(6) .108(6) .002(5) .055(5) -.004(4) C
C513 .127(6) .080(5) .055(4) -.005(4) .029(4) .000(4) C

loop_
_atom_site_label
_atom_site_fract_x
_atom_site_fract_y
_atom_site_fract_z
_atom_site_U_iso_or_equiv
_atom_site_thermal_displace_type
_atom_site_calc_flag
_atom_site_calc_attached_atom
_atom_site_type_symbol
Cl .3606(2) 1.02710(10) .1678(2) .127(2) Uani ? ? CL
S .2243(2) .94410(10) .7811(2) .0830(10) Uani ? ? S
O1 -.0103(3) .8279(2) .7990(5) .065(3) Uani ? ? O
C2 .0460(6) .8531(3) .6940(8) .062(4) Uani ? ? C
C3 .1764(6) .8592(3) .7594(6) .056(4) Uani ? ? C
N4 .1911(5) .8268(2) .9065(5) .050(3) Uani ? ? N
C5 .0726(5) .8140(2) .9406(6) .052(4) Uani ? ? C
O21 -.0056(4) .8671(2) .5677(5) .091(3) Uani ? ? O
C311 .2565(6) .9616(3) .5986(6) .059(4) Uani ? ? C
C312 .1948(6) 1.0108(3) .5150(7) .074(4) Uani ? ? C
C313 .2271(7) 1.0310(3) .3822(7) .082(5) Uani ? ? C
C314 .3189(7) 1.0014(4) .3342(7) .078(5) Uani ? ? C
C315 .3786(6) .9512(4) .4133(8) .087(5) Uani ? ? C
C316 .3485(6) .9313(3) .5489(7) .079(5) Uani ? ? C
C41 .2856(6) .7878(3) .9682(7) .061(4) Uani ? ? C
O41 .2743(3) .7467(2) 1.0628(4) .076(3) Uani ? ? O
C42 .4019(6) .7994(3) .9176(7) .082(4) Uani ? ? C
C421 .5054(5) .7990(4) 1.0494(7) .059(4) Uani ? ? C
C422 .5630(8) .7444(5) 1.1045(9) .102(6) Uani ? ? C
C423 .6580(10) .7431(9) 1.229(2) .18(2) Uani ? ? C
C424 .686(2) .8000(10) 1.291(2) .21(2) Uani ? ? C
C425 .6380(10) .8569(8) 1.248(2) .180(10) Uani ? ? C
C426 .5434(7) .8553(4) 1.1230(10) .108(6) Uani ? ? C
C51 .0379(5) .8521(3) 1.0714(6) .060(4) Uani ? ? C
C511 .0379(6) .9243(3) 1.0422(7) .092(5) Uani ? ? C
C512 -.0869(6) .8310(3) 1.0853(8) .097(5) Uani ? ? C
C513 .1255(6) .8370(3) 1.2198(7) .086(5) Uani ? ? C
H3 .22048 .83697 .69626 .07000 Uiso calc C3 H
H5 .06727 .76929 .96131 .06500 Uiso calc C5 H
H312 .12986 1.03080 .54834 .09300 Uiso calc C312 H
H313 .18546 1.06535 .32462 .10100 Uiso calc C313 H
H315 .44016 .92969 .37620 .10800 Uiso calc C315 H
H316 .39105 .89724 .60634 .10000 Uiso calc C316 H
H42A .41296 .76652 .84809 .10100 Uiso calc C42 H
H42B .39833 .84014 .86843 .10100 Uiso calc C42 H
H422 .53693 .70504 1.05504 .14000 Uiso calc C422 H
H423 .69945 .70511 1.26740 .23000 Uiso calc C423 H
H424 .74661 .80049 1.37627 .26000 Uiso calc C424 H
H425 .66677 .89569 1.29816 .24000 Uiso calc C425 H
H426 .50337 .89410 1.08710 .14000 Uiso calc C426 H
H511A -.01792 .93355 .95025 .10600 Uiso calc C511 H
H511B .11568 .93703 1.03163 .10600 Uiso calc C511 H
H511C .01641 .94793 1.12334 .10600 Uiso calc C511 H
H512A -.08689 .78612 1.10674 .11500 Uiso calc C512 H
H512B -.14208 .83962 .99268 .11500 Uiso calc C512 H
H512C -.10823 .85461 1.16656 .11500 Uiso calc C512 H
H513A .20389 .84864 1.21003 .12100 Uiso calc C513 H
H513B .12288 .79214 1.24032 .12100 Uiso calc C513 H
H513C .10386 .86061 1.30079 .12100 Uiso calc C513 H

loop_
_atom_type_symbol
_atom_type_scat_dispersion_real
_atom_type_scat_dispersion_imag
_atom_type_scat_source
C .002 .002 International_Tables_Vol_IV_Table_2.2B
H 0 0 International_Tables_Vol_IV_Table_2.2B
CL .132 .159 International_Tables_Vol_IV_Table_2.2B
N .004 .003 International_Tables_Vol_IV_Table_2.2B
O .008 .006 International_Tables_Vol_IV_Table_2.2B
S .11 .124 International_Tables_Vol_IV_Table_2.2B

loop_
_geom_angle_atom_site_label_1
_geom_angle_atom_site_label_2
_geom_angle_atom_site_label_3
_geom_angle_site_symmetry_1
_geom_angle_site_symmetry_2
_geom_angle_site_symmetry_3
_geom_angle
_geom_angle_publ_flag
C3 S C311 . . . 102.1(3) yes
C2 O1 C5 . . . 111.6(4) yes
O1 C2 C3 . . . 109.9(5) yes
O1 C2 O21 . . . 122.6(6) yes
C3 C2 O21 . . . 127.4(7) yes
S C3 C2 . . . 111.9(4) yes
S C3 N4 . . . 111.7(3) yes
S C3 H3 . . . 110.2(5) ?
C2 C3 N4 . . . 103.6(5) yes
C2 C3 H3 . . . 109.5(5) ?
N4 C3 H3 . . . 109.7(5) ?
C3 N4 C5 . . . 109.3(4) yes
C3 N4 C41 . . . 124.9(5) yes
C5 N4 C41 . . . 119.4(5) yes
O1 C5 N4 . . . 104.3(4) yes
O1 C5 C51 . . . 110.0(4) yes
O1 C5 H5 . . . 108.0(4) ?
N4 C5 C51 . . . 117.4(4) yes
N4 C5 H5 . . . 108.3(5) ?
C51 C5 H5 . . . 108.6(5) ?
S C311 C312 . . . 118.1(5) yes
S C311 C316 . . . 121.2(4) yes
C312 C311 C316 . . . 120.3(6) yes
C311 C312 C313 . . . 119.9(6) yes
C311 C312 H312 . . . 120.1(7) ?
C313 C312 H312 . . . 120.0(6) ?
C312 C313 C314 . . . 119.6(6) yes
C312 C313 H313 . . . 120.3(7) ?
C314 C313 H313 . . . 120.1(7) ?
Cl C314 C313 . . . 119.8(5) yes
Cl C314 C315 . . . 119.0(6) yes
C313 C314 C315 . . . 121.2(7) yes
C314 C315 C316 . . . 119.5(7) yes
C314 C315 H315 . . . 120.4(7) ?
C316 C315 H315 . . . 120.1(7) ?
C311 C316 C315 . . . 119.3(6) yes
C311 C316 H316 . . . 120.4(7) ?
C315 C316 H316 . . . 120.2(7) ?
N4 C41 O41 . . . 120.2(6) yes
N4 C41 C42 . . . 116.9(6) yes
O41 C41 C42 . . . 122.8(6) yes
C41 C42 C421 . . . 111.5(5) yes
C41 C42 H42A . . . 109.0(6) ?
C41 C42 H42B . . . 109.0(6) ?
C421 C42 H42A . . . 108.9(6) ?
C421 C42 H42B . . . 108.9(6) ?
H42A C42 H42B . . . 109.6(6) ?
C42 C421 C422 . . . 122.8(7) yes
C42 C421 C426 . . . 119.9(7) yes
C422 C421 C426 . . . 117.3(6) yes
C421 C422 C423 . . . 123.0(10) ?
C421 C422 H422 . . . 118.0(7) ?
C423 C422 H422 . . . 118.0(10) ?
C422 C423 C424 . . . 114.0(10) ?
C422 C423 H423 . . . 124.0(10) ?
C424 C423 H423 . . . 122.0(10) ?
C423 C424 C425 . . . 129.0(10) ?
C423 C424 H424 . . . 117.0(10) ?
C425 C424 H424 . . . 115.0(10) ?
C424 C425 C426 . . . 115.0(10) ?
C424 C425 H425 . . . 123.0(10) ?
C426 C425 H425 . . . 122.0(10) ?
C421 C426 C425 . . . 122.0(10) ?
C421 C426 H426 . . . 118.7(7) ?
C425 C426 H426 . . . 120.0(10) ?
C5 C51 C511 . . . 111.6(5) yes
C5 C51 C512 . . . 107.9(5) yes
C5 C51 C513 . . . 109.4(5) yes
C511 C51 C512 . . . 109.4(5) yes
C511 C51 C513 . . . 109.3(5) yes
C512 C51 C513 . . . 109.2(5) yes
C51 C511 H511A . . . 108.9(5) ?
C51 C511 H511B . . . 108.9(6) ?
C51 C511 H511C . . . 111.5(6) ?
H511A C511 H511B . . . 109.5(7) ?
H511A C511 H511C . . . 108.9(7) ?
H511B C511 H511C . . . 109.1(6) ?
C51 C512 H512A . . . 109.7(6) ?
C51 C512 H512B . . . 109.8(6) ?
C51 C512 H512C . . . 107.8(6) ?
H512A C512 H512B . . . 109.5(6) ?
H512A C512 H512C . . . 109.9(7) ?
H512B C512 H512C . . . 110.0(7) ?
C51 C513 H513A . . . 109.4(6) ?
C51 C513 H513B . . . 109.3(5) ?
C51 C513 H513C . . . 109.3(6) ?
H513A C513 H513B . . . 109.6(7) ?
H513A C513 H513C . . . 109.7(6) ?
H513B C513 H513C . . . 109.5(6) ?

loop_
_geom_bond_atom_site_label_1
_geom_bond_atom_site_label_2
_geom_bond_site_symmetry_1
_geom_bond_site_symmetry_2
_geom_bond_distance
_geom_bond_publ_flag
Cl C314 . . 1.738(7) yes
S C3 . . 1.844(6) yes
S C311 . . 1.783(6) yes
O1 C2 . . 1.347(9) yes
O1 C5 . . 1.446(6) yes
C2 C3 . . 1.490(9) yes
C2 O21 . . 1.198(8) yes
C3 N4 . . 1.457(7) yes
C3 H3 . . .949(6) ?
N4 C5 . . 1.471(8) yes
N4 C41 . . 1.371(8) yes
C5 C51 . . 1.530(8) yes
C5 H5 . . .951(5) ?
C311 C312 . . 1.371(8) yes
C311 C316 . . 1.374(10) yes
C312 C313 . . 1.380(10) yes
C312 H312 . . .950(7) ?
C313 C314 . . 1.359(11) yes
C313 H313 . . .948(6) ?
C314 C315 . . 1.362(10) yes
C315 C316 . . 1.390(10) yes
C315 H315 . . .948(8) ?
C316 H316 . . .947(6) ?
C41 O41 . . 1.226(8) yes
C41 C42 . . 1.509(10) yes
C42 C421 . . 1.488(8) yes
C42 H42A . . .949(7) ?
C42 H42B . . .950(7) ?
C421 C422 . . 1.350(10) ?
C421 C426 . . 1.370(10) ?
C422 C423 . . 1.39(2) ?
C422 H422 . . .947(9) ?
C423 C424 . . 1.31(3) ?
C423 H423 . . .95(2) ?
C424 C425 . . 1.33(3) ?
C424 H424 . . .92(2) ?
C425 C426 . . 1.39(2) ?
C425 H425 . . .95(2) ?
C426 H426 . . .949(9) ?
C51 C511 . . 1.520(9) yes
C51 C512 . . 1.520(10) yes
C51 C513 . . 1.522(8) yes
C511 H511A . . .951(6) ?
C511 H511B . . .949(7) ?
C511 H511C . . .949(7) ?
C512 H512A . . .950(6) ?
C512 H512B . . .949(6) ?
C512 H512C . . .949(7) ?
C513 H513A . . .948(7) ?
C513 H513B . . .950(6) ?
C513 H513C . . .949(7) ?

loop_
_geom_contact_atom_site_label_1
_geom_contact_atom_site_label_2
_geom_contact_distance
_geom_contact_site_symmetry_1
_geom_contact_site_symmetry_2
_geom_contact_publ_flag
? ? ? ? ? ?

loop_
_geom_torsion_atom_site_label_1
_geom_torsion_atom_site_label_2
_geom_torsion_atom_site_label_3
_geom_torsion_atom_site_label_4
_geom_torsion_site_symmetry_1
_geom_torsion_site_symmetry_2
_geom_torsion_site_symmetry_3
_geom_torsion_site_symmetry_4
_geom_torsion
_geom_torsion_publ_flag
C311 S C3 C2 . . . . -87.3(5) ?
C311 S C3 N4 . . . . 157.0(4) ?
C311 S C3 H3 . . . . 34.9(5) ?
C3 S C311 C312 . . . . 121.2(5) ?
C3 S C311 C316 . . . . -65.2(6) ?
C5 O1 C2 C3 . . . . -.7(6) yes
C5 O1 C2 O21 . . . . 178.7(6) ?
C2 O1 C5 N4 . . . . -6.2(5) ?
C2 O1 C5 C51 . . . . 120.4(5) ?
C2 O1 C5 H5 . . . . -121.3(6) ?
O1 C2 C3 S . . . . -113.2(5) ?
O1 C2 C3 N4 . . . . 7.3(6) yes
O1 C2 C3 H3 . . . . 124.3(5) ?
O21 C2 C3 S . . . . 67.5(8) ?
O21 C2 C3 N4 . . . . -172.1(6) ?
O21 C2 C3 H3 . . . . -55.1(8) ?
S C3 N4 C5 . . . . 109.5(4) ?
S C3 N4 C41 . . . . -99.0(6) ?
C2 C3 N4 C5 . . . . -11.1(5) yes
C2 C3 N4 C41 . . . . 140.3(6) ?
H3 C3 N4 C5 . . . . -128.0(5) ?
H3 C3 N4 C41 . . . . 23.4(8) ?
C3 N4 C5 O1 . . . . 10.9(5) yes
C3 N4 C5 C51 . . . . -111.0(5) ?
C3 N4 C5 H5 . . . . 125.7(5) ?
C41 N4 C5 O1 . . . . -142.3(5) ?
C41 N4 C5 C51 . . . . 95.8(6) ?
C41 N4 C5 H5 . . . . -27.6(7) ?
C3 N4 C41 O41 . . . . -156.0(5) ?
C3 N4 C41 C42 . . . . 25.7(8) ?
C5 N4 C41 O41 . . . . -7.2(8) ?
C5 N4 C41 C42 . . . . 174.5(5) ?
O1 C5 C51 C511 . . . . -59.1(6) ?
O1 C5 C51 C512 . . . . 61.2(6) ?
O1 C5 C51 C513 . . . . 179.9(5) ?
N4 C5 C51 C511 . . . . 59.8(6) ?
N4 C5 C51 C512 . . . . -179.9(4) ?
N4 C5 C51 C513 . . . . -61.2(6) ?
H5 C5 C51 C511 . . . . -177.0(5) ?
H5 C5 C51 C512 . . . . -56.8(6) ?
H5 C5 C51 C513 . . . . 61.9(7) ?
S C311 C312 C313 . . . . 172.1(5) ?
S C311 C312 H312 . . . . -8.0(9) ?
C316 C311 C312 C313 . . . . -1.6(9) ?
C316 C311 C312 H312 . . . . 178.3(6) ?
S C311 C316 C315 . . . . -173.2(5) ?
S C311 C316 H316 . . . . 6.8(9) ?
C312 C311 C316 C315 . . . . .2(9) ?
C312 C311 C316 H316 . . . . -179.8(6) ?
C311 C312 C313 C314 . . . . .0(10) ?
C311 C312 C313 H313 . . . . -179.1(6) ?
H312 C312 C313 C314 . . . . -179.0(6) ?
H312 C312 C313 H313 . . . . .0(10) ?
C312 C313 C314 Cl . . . . -179.5(5) ?
C312 C313 C314 C315 . . . . 1.0(10) ?
H313 C313 C314 Cl . . . . .0(10) ?
H313 C313 C314 C315 . . . . -178.8(7) ?
Cl C314 C315 C316 . . . . 178.2(5) ?
Cl C314 C315 H315 . . . . -2.0(10) ?
C313 C314 C315 C316 . . . . -3.0(10) ?
C313 C314 C315 H315 . . . . 177.1(7) ?
C314 C315 C316 C311 . . . . 2.0(10) ?
C314 C315 C316 H316 . . . . -178.1(6) ?
H315 C315 C316 C311 . . . . -177.9(6) ?
H315 C315 C316 H316 . . . . 2.0(10) ?
N4 C41 C42 C421 . . . . 135.1(6) ?
N4 C41 C42 H42A . . . . -104.7(7) ?
N4 C41 C42 H42B . . . . 14.9(8) ?
O41 C41 C42 C421 . . . . -43.1(9) ?
O41 C41 C42 H42A . . . . 77.1(7) ?
O41 C41 C42 H42B . . . . -163.3(6) ?
C41 C42 C421 C422 . . . . 86.4(9) ?
C41 C42 C421 C426 . . . . -91.5(8) ?
H42A C42 C421 C422 . . . . -34.0(10) ?
H42A C42 C421 C426 . . . . 148.2(7) ?
H42B C42 C421 C422 . . . . -153.4(7) ?
H42B C42 C421 C426 . . . . 29.0(10) ?
C42 C421 C422 C423 . . . . -179.0(10) ?
C42 C421 C422 H422 . . . . 1.0(10) ?
C426 C421 C422 C423 . . . . .0(10) ?
C426 C421 C422 H422 . . . . 179.4(8) ?
C42 C421 C426 C425 . . . . 179.0(10) ?
C42 C421 C426 H426 . . . . -1.0(10) ?
C422 C421 C426 C425 . . . . .0(10) ?
C422 C421 C426 H426 . . . . -179.0(9) ?
C421 C422 C423 C424 . . . . .0(10) ?
C421 C422 C423 H423 . . . . -179.0(10) ?
H422 C422 C423 C424 . . . . -179.0(10) ?
H422 C422 C423 H423 . . . . 1.0(10) ?
C422 C423 C424 C425 . . . . -2.0(10) ?
C422 C423 C424 H424 . . . . 178.0(10) ?
H423 C423 C424 C425 . . . . 178.0(10) ?
H423 C423 C424 H424 . . . . -3.0(10) ?
C423 C424 C425 C426 . . . . 2.0(10) ?
C423 C424 C425 H425 . . . . -178.0(10) ?
H424 C424 C425 C426 . . . . -177.0(10) ?
H424 C424 C425 H425 . . . . 3.0(10) ?
C424 C425 C426 C421 . . . . -1.0(10) ?
C424 C425 C426 H426 . . . . 179.0(10) ?
H425 C425 C426 C421 . . . . 178.0(10) ?
H425 C425 C426 H426 . . . . -2.0(10) ?
C5 C51 C511 H511A . . . . 59.8(8) ?
C5 C51 C511 H511B . . . . -59.5(6) ?
C5 C51 C511 H511C . . . . -180.0(5) ?
C512 C51 C511 H511A . . . . -59.6(8) ?
C512 C51 C511 H511B . . . . -178.9(5) ?
C512 C51 C511 H511C . . . . 60.7(7) ?
C513 C51 C511 H511A . . . . -179.1(6) ?
C513 C51 C511 H511B . . . . 61.6(7) ?
C513 C51 C511 H511C . . . . -58.9(8) ?
C5 C51 C512 H512A . . . . 60.2(7) ?
C5 C51 C512 H512B . . . . -60.2(7) ?
C5 C51 C512 H512C . . . . 179.9(5) ?
C511 C51 C512 H512A . . . . -178.2(5) ?
C511 C51 C512 H512B . . . . 61.4(7) ?
C511 C51 C512 H512C . . . . -58.5(7) ?
C513 C51 C512 H512A . . . . -58.6(7) ?
C513 C51 C512 H512B . . . . -179.1(5) ?
C513 C51 C512 H512C . . . . 61.1(7) ?
C5 C51 C513 H513A . . . . 59.9(7) ?
C5 C51 C513 H513B . . . . -60.1(8) ?
C5 C51 C513 H513C . . . . -180.0(5) ?
C511 C51 C513 H513A . . . . -62.5(7) ?
C511 C51 C513 H513B . . . . 177.5(6) ?
C511 C51 C513 H513C . . . . 57.6(8) ?
C512 C51 C513 H513A . . . . 177.8(5) ?
C512 C51 C513 H513B . . . . 57.8(8) ?
C512 C51 C513 H513C . . . . -62.1(7) ?
N4 C5 O1 C2 . . . . -6.2(5) yes
